data_4306806
loop_
_publ_author_name
'Cristina Tejel'
'Miguel A. Ciriano'
'Sonia Jim\'enez'
'Vincenzo Passarelli'
'Jos\'e A. L\'opez'

_publ_contact_author
;
  Dr. Jos\'e A. L\'opez
  Departamento de Qu\'imica Inorg\'anica - I.C.M.A.
  Facultad de Ciencias
  Universidad de Zaragoza
  50009 Zaragoza, Spain
;
_publ_contact_author_email lopez@unizar.es
_publ_section_title
;
Formation of a Bridging-Imido d6 Rhodium Compound by Nitrene Capture.
Insertion and Cycloaddition Reactions
;
_journal_name_full 'Inorganic Chemistry'
_journal_page_first 10220
_journal_page_last 10222
_journal_paper_doi 10.1021/ic801703d
_journal_volume 47
_journal_year 2008
_chemical_formula_moiety 'C36 H44 N2 O6 Rh2 S2'
_chemical_formula_sum 'C36 H44 N2 O6 Rh2 S2'
_chemical_formula_weight 870.67
_chemical_name_systematic
;
 ?
;
_space_group_IT_number 14
_symmetry_cell_setting monoclinic
_symmetry_space_group_name_Hall '-P 2ybc'
_symmetry_space_group_name_H-M 'P 1 21/c 1'
_atom_sites_solution_hydrogens geom
_atom_sites_solution_primary heavy
_atom_sites_solution_secondary difmap
_audit_creation_method SHELXL-97
_cell_angle_alpha 90.00
_cell_angle_beta 96.785(2)
_cell_angle_gamma 90.00
_cell_formula_units_Z 4
_cell_length_a 10.1760(9)
_cell_length_b 15.8390(14)
_cell_length_c 22.203(2)
_cell_measurement_reflns_used 3331
_cell_measurement_temperature 100(2)
_cell_measurement_theta_max 22.82
_cell_measurement_theta_min 2.25
_cell_volume 3553.6(5)
_computing_cell_refinement 'SAINT+ v. 6.45 (Bruker AXS, 2003)'
_computing_data_collection 'SMART v. 5.611 (Bruker AXS, 2000)'
_computing_data_reduction 'SAINT+ v. 6.45 (Bruker AXS, 2003)'
_computing_molecular_graphics
;
ORTEP3 for Windows - L. J. Farrugia, 
J. Appl. Crystallogr. 1997, 30, 565.
;
_computing_structure_refinement
;
SHELX97 - Programs for Crystal Structure Analysis (Release 97-2). 
G. M. Sheldrick, Institut fur Anorganische Chemie der Universitat, 
Tammanstrasse 4, D-3400 Gottingen, Germany, 1998.
;
_computing_structure_solution
;
SHELX97 - Programs for Crystal Structure Analysis (Release 97-2). 
G. M. Sheldrick, Institut fur Anorganische Chemie der Universitat, 
Tammanstrasse 4, D-3400 Gottingen, Germany, 1998.
;
_diffrn_ambient_temperature 100(2)
_diffrn_detector_area_resol_mean 8.26
_diffrn_measured_fraction_theta_full 1.000
_diffrn_measured_fraction_theta_max 1.000
_diffrn_measurement_device_type 'Bruker SMART APEX CCD system'
_diffrn_measurement_method '\w rotations with narrow frames'
_diffrn_radiation_monochromator graphite
_diffrn_radiation_type MoK\a
_diffrn_radiation_wavelength 0.71073
_diffrn_reflns_av_R_equivalents 0.0853
_diffrn_reflns_av_sigmaI/netI 0.0763
_diffrn_reflns_limit_h_max 12
_diffrn_reflns_limit_h_min -12
_diffrn_reflns_limit_k_max 18
_diffrn_reflns_limit_k_min -18
_diffrn_reflns_limit_l_max 26
_diffrn_reflns_limit_l_min -26
_diffrn_reflns_number 26978
_diffrn_reflns_theta_full 25.20
_diffrn_reflns_theta_max 25.20
_diffrn_reflns_theta_min 1.58
_diffrn_source 'normal-focus sealed tube'
_diffrn_standards_decay_% 0
_exptl_absorpt_coefficient_mu 1.094
_exptl_absorpt_correction_T_max 0.9473
_exptl_absorpt_correction_T_min 0.7206
_exptl_absorpt_correction_type multi-scan
_exptl_absorpt_process_details
; 
  SADABS: Area-Detector Absorption Correction.  v. 2.10 Bruker-AXS 
;
_exptl_crystal_colour 'dichroic red-green'
_exptl_crystal_density_diffrn 1.627
_exptl_crystal_density_method 'not measured'
_exptl_crystal_description 'irregular block'
_exptl_crystal_F_000 1776
_exptl_crystal_size_max 0.12
_exptl_crystal_size_mid 0.07
_exptl_crystal_size_min 0.05
_refine_diff_density_max 2.200
_refine_diff_density_min -1.344
_refine_diff_density_rms 0.136
_refine_ls_extinction_method none
_refine_ls_goodness_of_fit_ref 1.136
_refine_ls_hydrogen_treatment constr
_refine_ls_matrix_type full
_refine_ls_number_parameters 445
_refine_ls_number_reflns 6397
_refine_ls_number_restraints 0
_refine_ls_restrained_S_all 1.136
_refine_ls_R_factor_all 0.0934
_refine_ls_R_factor_gt 0.0665
_refine_ls_shift/su_max 0.001
_refine_ls_shift/su_mean 0.000
_refine_ls_structure_factor_coef Fsqd
_refine_ls_weighting_details 'calc w=1/[\s^2^(Fo^2^)+(0.0451P)^2^+10.0771P] where P=(Fo^2^+2Fc^2^)/3'
_refine_ls_weighting_scheme calc
_refine_ls_wR_factor_gt 0.1211
_refine_ls_wR_factor_ref 0.1292
_reflns_number_gt 4935
_reflns_number_total 6397
_reflns_threshold_expression >2sigma(I)
_cod_data_source_file ic801703d_si_003_4.cif
_cod_data_source_block cta93as
_cod_depositor_comments
;
The following automatic conversions were performed:
'_symmetry_cell_setting' value 'Monoclinic' changed to 'monoclinic'
according to '/home/saulius/struct/CIF-dictionaries/cif_core.dic'
dictionary named 'cif_core.dic' version 2.4.1 from 2010-06-29.

Automatic conversion script
Id: cif_fix_enum 1527 2010-12-29 10:47:43Z saulius 
;
_cod_original_cell_volume 3553.5(5)
_cod_database_code 4306806

loop_
_symmetry_equiv_pos_as_xyz
'x, y, z'
'-x, y+1/2, -z+1/2'
'-x, -y, -z'
'x, -y-1/2, z-1/2'

loop_
_atom_site_label
_atom_site_type_symbol
_atom_site_fract_x
_atom_site_fract_y
_atom_site_fract_z
_atom_site_U_iso_or_equiv
_atom_site_adp_type
_atom_site_occupancy
_atom_site_symmetry_multiplicity
_atom_site_calc_flag
_atom_site_refinement_flags
_atom_site_disorder_assembly
_atom_site_disorder_group
Rh1 Rh 0.19847(5) 0.82107(3) 0.25133(2) 0.01918(15) Uani 1 1 d . . .
Rh2 Rh 0.31021(5) 0.84923(3) 0.14917(2) 0.01921(15) Uani 1 1 d . . .
S1 S 0.43926(19) 0.92065(12) 0.35104(8) 0.0292(5) Uani 1 1 d . . .
S2 S 0.09215(17) 0.99811(12) 0.17535(8) 0.0246(4) Uani 1 1 d . . .
O1 O 0.4721(5) 0.8389(3) 0.3748(2) 0.0377(14) Uani 1 1 d . . .
O2 O 0.5472(5) 0.9778(4) 0.3460(2) 0.0381(14) Uani 1 1 d . . .
O3 O 0.3498(5) 1.0456(3) 0.2489(2) 0.0343(13) Uani 1 1 d . . .
O4 O -0.0073(5) 0.9443(3) 0.1456(2) 0.0324(13) Uani 1 1 d . . .
O5 O 0.0585(5) 1.0507(3) 0.2238(2) 0.0349(13) Uani 1 1 d . . .
O6 O 0.0766(6) 0.7845(4) 0.0684(3) 0.0426(15) Uani 1 1 d . . .
N1 N 0.3506(6) 0.9067(4) 0.2863(3) 0.0239(14) Uani 1 1 d . . .
N2 N 0.2162(5) 0.9362(4) 0.2024(2) 0.0211(13) Uani 1 1 d . . .
C1 C 0.0176(7) 0.7485(4) 0.2328(3) 0.0263(17) Uani 1 1 d . . .
C2 C 0.0136(7) 0.7952(4) 0.2883(3) 0.0243(16) Uani 1 1 d . . .
C3 C 0.1182(7) 0.7672(4) 0.3310(3) 0.0227(16) Uani 1 1 d . . .
C4 C 0.1941(7) 0.7064(5) 0.3012(3) 0.0288(18) Uani 1 1 d . . .
C5 C 0.1269(7) 0.6916(4) 0.2422(3) 0.0258(17) Uani 1 1 d . . .
C6 C -0.0891(7) 0.7502(5) 0.1802(3) 0.0322(19) Uani 1 1 d . . .
H6A H -0.1645 0.7164 0.1899 0.048 Uiso 1 1 calc R . .
H6B H -0.0549 0.7267 0.1443 0.048 Uiso 1 1 calc R . .
H6C H -0.1177 0.8086 0.1720 0.048 Uiso 1 1 calc R . .
C7 C -0.0894(7) 0.8598(5) 0.2987(3) 0.0298(18) Uani 1 1 d . . .
H7A H -0.1681 0.8312 0.3102 0.045 Uiso 1 1 calc R . .
H7B H -0.1133 0.8921 0.2614 0.045 Uiso 1 1 calc R . .
H7C H -0.0540 0.8981 0.3313 0.045 Uiso 1 1 calc R . .
C8 C 0.1450(8) 0.7922(5) 0.3966(3) 0.0321(19) Uani 1 1 d . . .
H8A H 0.1014 0.8461 0.4029 0.048 Uiso 1 1 calc R . .
H8B H 0.2406 0.7981 0.4079 0.048 Uiso 1 1 calc R . .
H8C H 0.1104 0.7486 0.4219 0.048 Uiso 1 1 calc R . .
C9 C 0.3092(8) 0.6595(5) 0.3317(4) 0.038(2) Uani 1 1 d . . .
H9A H 0.2779 0.6124 0.3548 0.057 Uiso 1 1 calc R . .
H9B H 0.3633 0.6975 0.3593 0.057 Uiso 1 1 calc R . .
H9C H 0.3625 0.6376 0.3012 0.057 Uiso 1 1 calc R . .
C10 C 0.1623(8) 0.6254(5) 0.1982(3) 0.0331(19) Uani 1 1 d . . .
H10A H 0.2566 0.6116 0.2067 0.050 Uiso 1 1 calc R . .
H10B H 0.1439 0.6470 0.1567 0.050 Uiso 1 1 calc R . .
H10C H 0.1095 0.5745 0.2025 0.050 Uiso 1 1 calc R . .
C11 C 0.4521(8) 0.7629(5) 0.1173(4) 0.039(2) Uani 1 1 d . . .
C12 C 0.5146(7) 0.7936(5) 0.1727(3) 0.0278(17) Uani 1 1 d . . .
C13 C 0.5299(7) 0.8807(5) 0.1671(3) 0.0240(16) Uani 1 1 d . . .
C14 C 0.4809(7) 0.9075(4) 0.1066(3) 0.0234(16) Uani 1 1 d . . .
C15 C 0.4342(8) 0.8346(5) 0.0754(3) 0.0333(19) Uani 1 1 d . . .
C16 C 0.4298(10) 0.6732(5) 0.0980(5) 0.057(3) Uani 1 1 d . . .
H16A H 0.5088 0.6516 0.0818 0.085 Uiso 1 1 calc R . .
H16B H 0.3538 0.6700 0.0666 0.085 Uiso 1 1 calc R . .
H16C H 0.4123 0.6391 0.1330 0.085 Uiso 1 1 calc R . .
C17 C 0.5610(8) 0.7407(6) 0.2278(4) 0.047(2) Uani 1 1 d . . .
H17A H 0.5118 0.6874 0.2260 0.071 Uiso 1 1 calc R . .
H17B H 0.5456 0.7715 0.2646 0.071 Uiso 1 1 calc R . .
H17C H 0.6558 0.7289 0.2287 0.071 Uiso 1 1 calc R . .
C18 C 0.6061(7) 0.9380(5) 0.2126(3) 0.035(2) Uani 1 1 d . . .
H18A H 0.6190 0.9100 0.2522 0.053 Uiso 1 1 calc R . .
H18B H 0.5564 0.9905 0.2159 0.053 Uiso 1 1 calc R . .
H18C H 0.6924 0.9509 0.1994 0.053 Uiso 1 1 calc R . .
C19 C 0.4902(7) 0.9952(5) 0.0840(3) 0.0303(18) Uani 1 1 d . . .
H19A H 0.5805 1.0061 0.0749 0.045 Uiso 1 1 calc R . .
H19B H 0.4679 1.0349 0.1152 0.045 Uiso 1 1 calc R . .
H19C H 0.4282 1.0026 0.0471 0.045 Uiso 1 1 calc R . .
C20 C 0.3820(9) 0.8300(6) 0.0087(3) 0.048(2) Uani 1 1 d . . .
H20A H 0.3213 0.8772 -0.0018 0.071 Uiso 1 1 calc R . .
H20B H 0.3348 0.7766 0.0003 0.071 Uiso 1 1 calc R . .
H20C H 0.4561 0.8333 -0.0157 0.071 Uiso 1 1 calc R . .
C21 C 0.3358(7) 0.9691(5) 0.3999(3) 0.0282(17) Uani 1 1 d . . .
C22 C 0.2274(8) 1.0190(5) 0.3796(4) 0.040(2) Uani 1 1 d . . .
H22 H 0.2032 1.0270 0.3374 0.048 Uiso 1 1 calc R . .
C23 C 0.1549(8) 1.0569(5) 0.4206(4) 0.038(2) Uani 1 1 d . . .
H23 H 0.0806 1.0908 0.4064 0.046 Uiso 1 1 calc R . .
C24 C 0.1887(8) 1.0463(5) 0.4825(4) 0.0332(19) Uani 1 1 d . . .
C25 C 0.2940(8) 0.9972(5) 0.5017(3) 0.0323(19) Uani 1 1 d . . .
H25 H 0.3177 0.9895 0.5440 0.039 Uiso 1 1 calc R . .
C26 C 0.3681(8) 0.9580(5) 0.4617(3) 0.038(2) Uani 1 1 d . . .
H26 H 0.4412 0.9235 0.4765 0.046 Uiso 1 1 calc R . .
C27 C 0.1085(9) 1.0883(5) 0.5273(4) 0.043(2) Uani 1 1 d . . .
H27A H 0.0722 1.0451 0.5522 0.064 Uiso 1 1 calc R . .
H27B H 0.0360 1.1205 0.5052 0.064 Uiso 1 1 calc R . .
H27C H 0.1655 1.1265 0.5534 0.064 Uiso 1 1 calc R . .
C28 C 0.3148(7) 0.9727(4) 0.2478(3) 0.0229(16) Uani 1 1 d . . .
C29 C 0.1495(7) 1.0642(4) 0.1189(3) 0.0225(16) Uani 1 1 d . . .
C30 C 0.1293(7) 1.0381(5) 0.0592(3) 0.0313(18) Uani 1 1 d . . .
H30 H 0.0890 0.9852 0.0486 0.038 Uiso 1 1 calc R . .
C31 C 0.1696(8) 1.0913(5) 0.0146(4) 0.0328(19) Uani 1 1 d . . .
H31 H 0.1535 1.0752 -0.0268 0.039 Uiso 1 1 calc R . .
C32 C 0.2324(7) 1.1669(5) 0.0298(3) 0.0283(17) Uani 1 1 d . . .
C33 C 0.2558(8) 1.1898(5) 0.0910(4) 0.0329(19) Uani 1 1 d . . .
H33 H 0.3015 1.2408 0.1021 0.039 Uiso 1 1 calc R . .
C34 C 0.2131(7) 1.1389(4) 0.1356(3) 0.0272(17) Uani 1 1 d . . .
H34 H 0.2273 1.1553 0.1770 0.033 Uiso 1 1 calc R . .
C35 C 0.2731(8) 1.2258(5) -0.0185(3) 0.0351(19) Uani 1 1 d . . .
H35A H 0.3120 1.1929 -0.0493 0.053 Uiso 1 1 calc R . .
H35B H 0.3385 1.2664 0.0001 0.053 Uiso 1 1 calc R . .
H35C H 0.1953 1.2563 -0.0376 0.053 Uiso 1 1 calc R . .
C36 C 0.1575(8) 0.8102(5) 0.1040(4) 0.0316(18) Uani 1 1 d . . .

loop_
_atom_site_aniso_label
_atom_site_aniso_U_11
_atom_site_aniso_U_22
_atom_site_aniso_U_33
_atom_site_aniso_U_23
_atom_site_aniso_U_13
_atom_site_aniso_U_12
Rh1 0.0244(3) 0.0163(3) 0.0168(3) 0.0003(2) 0.0019(2) -0.0009(2)
Rh2 0.0262(3) 0.0137(3) 0.0178(3) -0.0001(2) 0.0029(2) -0.0018(2)
S1 0.0360(11) 0.0295(11) 0.0200(10) -0.0050(8) -0.0058(8) 0.0038(9)
S2 0.0275(10) 0.0227(10) 0.0236(10) 0.0046(8) 0.0032(8) 0.0048(8)
O1 0.053(4) 0.034(3) 0.023(3) -0.002(2) -0.010(3) 0.013(3)
O2 0.034(3) 0.048(4) 0.029(3) -0.008(3) -0.007(2) -0.004(3)
O3 0.048(3) 0.016(3) 0.035(3) -0.001(2) -0.008(3) -0.003(2)
O4 0.032(3) 0.028(3) 0.034(3) 0.007(2) -0.006(2) -0.004(2)
O5 0.048(3) 0.028(3) 0.031(3) 0.006(2) 0.014(3) 0.017(3)
O6 0.045(4) 0.044(4) 0.036(3) -0.008(3) -0.007(3) -0.014(3)
N1 0.032(3) 0.018(3) 0.021(3) -0.001(3) -0.002(3) -0.001(3)
N2 0.022(3) 0.023(3) 0.018(3) 0.003(2) 0.000(3) 0.002(3)
C1 0.031(4) 0.020(4) 0.028(4) 0.004(3) 0.005(3) -0.006(3)
C2 0.026(4) 0.020(4) 0.029(4) 0.001(3) 0.009(3) -0.005(3)
C3 0.034(4) 0.014(4) 0.021(4) 0.006(3) 0.009(3) 0.005(3)
C4 0.037(4) 0.024(4) 0.027(4) 0.012(3) 0.010(3) -0.001(3)
C5 0.031(4) 0.015(4) 0.033(4) 0.003(3) 0.012(3) -0.006(3)
C6 0.023(4) 0.046(5) 0.028(4) 0.000(4) 0.004(3) -0.015(4)
C7 0.032(4) 0.033(5) 0.026(4) 0.001(3) 0.006(3) 0.003(4)
C8 0.046(5) 0.031(4) 0.020(4) 0.007(3) 0.006(4) 0.010(4)
C9 0.051(5) 0.026(5) 0.039(5) 0.002(4) 0.011(4) 0.006(4)
C10 0.048(5) 0.018(4) 0.036(5) -0.005(3) 0.016(4) -0.010(4)
C11 0.038(5) 0.020(4) 0.065(6) 0.002(4) 0.034(5) 0.003(4)
C12 0.028(4) 0.031(4) 0.026(4) 0.009(3) 0.009(3) 0.006(3)
C13 0.023(4) 0.026(4) 0.025(4) 0.007(3) 0.011(3) 0.002(3)
C14 0.022(4) 0.023(4) 0.024(4) 0.005(3) 0.001(3) -0.003(3)
C15 0.045(5) 0.038(5) 0.019(4) -0.004(3) 0.014(3) -0.008(4)
C16 0.079(7) 0.022(5) 0.078(7) -0.013(5) 0.045(6) -0.005(5)
C17 0.041(5) 0.048(6) 0.057(6) 0.034(5) 0.021(4) 0.019(4)
C18 0.026(4) 0.052(6) 0.027(4) 0.008(4) -0.001(3) 0.001(4)
C19 0.032(4) 0.031(5) 0.026(4) 0.005(3) -0.004(3) -0.011(4)
C20 0.052(5) 0.070(7) 0.022(4) -0.018(4) 0.004(4) -0.024(5)
C21 0.033(4) 0.021(4) 0.029(4) -0.009(3) -0.002(3) -0.002(3)
C22 0.055(5) 0.040(5) 0.023(4) 0.004(4) 0.000(4) 0.010(4)
C23 0.051(5) 0.033(5) 0.031(5) 0.004(4) 0.010(4) 0.015(4)
C24 0.041(5) 0.021(4) 0.038(5) -0.005(4) 0.005(4) -0.009(4)
C25 0.050(5) 0.033(5) 0.014(4) -0.002(3) 0.004(3) 0.000(4)
C26 0.041(5) 0.046(5) 0.024(4) -0.002(4) -0.009(4) -0.007(4)
C27 0.069(6) 0.031(5) 0.033(5) -0.009(4) 0.023(4) -0.003(4)
C28 0.031(4) 0.017(4) 0.023(4) -0.008(3) 0.008(3) 0.004(3)
C29 0.022(4) 0.019(4) 0.026(4) 0.001(3) 0.000(3) 0.003(3)
C30 0.031(4) 0.034(5) 0.026(4) 0.003(4) -0.005(3) 0.003(4)
C31 0.040(5) 0.032(5) 0.025(4) 0.001(4) 0.001(4) -0.001(4)
C32 0.031(4) 0.027(5) 0.026(4) 0.006(3) 0.005(3) 0.001(3)
C33 0.042(5) 0.019(4) 0.036(5) 0.003(3) -0.003(4) -0.004(4)
C34 0.034(4) 0.019(4) 0.028(4) 0.000(3) -0.001(3) -0.002(3)
C35 0.041(5) 0.035(5) 0.029(5) 0.008(4) 0.003(4) 0.002(4)
C36 0.038(5) 0.029(5) 0.029(4) 0.002(4) 0.007(4) -0.005(4)

loop_
_atom_type_symbol
_atom_type_description
_atom_type_scat_dispersion_real
_atom_type_scat_dispersion_imag
_atom_type_scat_source
C C 0.0033 0.0016 'International Tables Vol C Tables 4.2.6.8 and 6.1.1.4'
H H 0.0000 0.0000 'International Tables Vol C Tables 4.2.6.8 and 6.1.1.4'
N N 0.0061 0.0033 'International Tables Vol C Tables 4.2.6.8 and 6.1.1.4'
O O 0.0106 0.0060 'International Tables Vol C Tables 4.2.6.8 and 6.1.1.4'
S S 0.1246 0.1234 'International Tables Vol C Tables 4.2.6.8 and 6.1.1.4'
Rh Rh -1.1178 0.9187 'International Tables Vol C Tables 4.2.6.8 and 6.1.1.4'

loop_
_geom_angle_atom_site_label_1
_geom_angle_atom_site_label_2
_geom_angle_atom_site_label_3
_geom_angle
_geom_angle_site_symmetry_1
_geom_angle_site_symmetry_3
_geom_angle_publ_flag
C4 Rh1 N1 114.3(3) . . ?
C4 Rh1 N2 176.4(3) . . ?
N1 Rh1 N2 62.8(2) . . ?
C4 Rh1 C1 65.0(3) . . ?
N1 Rh1 C1 165.7(2) . . ?
N2 Rh1 C1 118.4(2) . . ?
C4 Rh1 C2 64.6(3) . . ?
N1 Rh1 C2 127.2(2) . . ?
N2 Rh1 C2 118.7(2) . . ?
C1 Rh1 C2 38.7(3) . . ?
C4 Rh1 C5 38.6(3) . . ?
N1 Rh1 C5 148.5(3) . . ?
N2 Rh1 C5 143.3(2) . . ?
C1 Rh1 C5 38.3(3) . . ?
C2 Rh1 C5 64.1(3) . . ?
C4 Rh1 C3 38.8(3) . . ?
N1 Rh1 C3 106.0(2) . . ?
N2 Rh1 C3 142.9(2) . . ?
C1 Rh1 C3 63.9(3) . . ?
C2 Rh1 C3 37.5(3) . . ?
C5 Rh1 C3 63.8(3) . . ?
C4 Rh1 Rh2 128.0(2) . . ?
N1 Rh1 Rh2 80.85(16) . . ?
N2 Rh1 Rh2 50.36(15) . . ?
C1 Rh1 Rh2 111.20(19) . . ?
C2 Rh1 Rh2 144.90(19) . . ?
C5 Rh1 Rh2 104.31(19) . . ?
C3 Rh1 Rh2 166.67(18) . . ?
C36 Rh2 N2 96.5(3) . . ?
C36 Rh2 C11 99.3(3) . . ?
N2 Rh2 C11 162.9(3) . . ?
C36 Rh2 C15 94.6(3) . . ?
N2 Rh2 C15 145.4(3) . . ?
C11 Rh2 C15 39.3(3) . . ?
C36 Rh2 C12 133.2(3) . . ?
N2 Rh2 C12 126.1(2) . . ?
C11 Rh2 C12 36.8(3) . . ?
C15 Rh2 C12 62.4(3) . . ?
C36 Rh2 C14 122.9(3) . . ?
N2 Rh2 C14 112.8(2) . . ?
C11 Rh2 C14 63.1(3) . . ?
C15 Rh2 C14 36.5(3) . . ?
C12 Rh2 C14 61.7(3) . . ?
C36 Rh2 C13 155.5(3) . . ?
N2 Rh2 C13 105.0(2) . . ?
C11 Rh2 C13 61.1(3) . . ?
C15 Rh2 C13 61.0(3) . . ?
C12 Rh2 C13 35.8(3) . . ?
C14 Rh2 C13 36.9(2) . . ?
C36 Rh2 Rh1 89.4(2) . . ?
N2 Rh2 Rh1 51.19(15) . . ?
C11 Rh2 Rh1 122.3(2) . . ?
C15 Rh2 Rh1 161.6(2) . . ?
C12 Rh2 Rh1 102.10(18) . . ?
C14 Rh2 Rh1 147.01(18) . . ?
C13 Rh2 Rh1 113.09(17) . . ?
O1 S1 O2 117.0(3) . . ?
O1 S1 N1 106.7(3) . . ?
O2 S1 N1 111.6(3) . . ?
O1 S1 C21 107.3(4) . . ?
O2 S1 C21 106.8(3) . . ?
N1 S1 C21 107.1(3) . . ?
O4 S2 O5 118.5(3) . . ?
O4 S2 N2 106.5(3) . . ?
O5 S2 N2 108.2(3) . . ?
O4 S2 C29 107.4(3) . . ?
O5 S2 C29 108.2(3) . . ?
N2 S2 C29 107.7(3) . . ?
C28 N1 S1 122.0(5) . . ?
C28 N1 Rh1 97.4(4) . . ?
S1 N1 Rh1 135.5(3) . . ?
C28 N2 S2 116.8(5) . . ?
C28 N2 Rh2 109.0(4) . . ?
S2 N2 Rh2 124.0(3) . . ?
C28 N2 Rh1 94.5(4) . . ?
S2 N2 Rh1 125.6(3) . . ?
Rh2 N2 Rh1 78.4(2) . . ?
C5 C1 C2 107.4(6) . . ?
C5 C1 C6 127.2(7) . . ?
C2 C1 C6 124.5(7) . . ?
C5 C1 Rh1 71.2(4) . . ?
C2 C1 Rh1 71.0(4) . . ?
C6 C1 Rh1 131.2(5) . . ?
C3 C2 C1 108.6(6) . . ?
C3 C2 C7 126.5(6) . . ?
C1 C2 C7 124.9(7) . . ?
C3 C2 Rh1 72.3(4) . . ?
C1 C2 Rh1 70.2(4) . . ?
C7 C2 Rh1 125.4(5) . . ?
C2 C3 C4 107.7(6) . . ?
C2 C3 C8 127.2(6) . . ?
C4 C3 C8 125.1(6) . . ?
C2 C3 Rh1 70.2(4) . . ?
C4 C3 Rh1 67.8(4) . . ?
C8 C3 Rh1 129.3(5) . . ?
C5 C4 C3 107.9(6) . . ?
C5 C4 C9 127.3(7) . . ?
C3 C4 C9 124.2(7) . . ?
C5 C4 Rh1 72.5(4) . . ?
C3 C4 Rh1 73.4(4) . . ?
C9 C4 Rh1 127.0(5) . . ?
C4 C5 C1 108.1(6) . . ?
C4 C5 C10 125.8(7) . . ?
C1 C5 C10 126.0(7) . . ?
C4 C5 Rh1 68.9(4) . . ?
C1 C5 Rh1 70.4(4) . . ?
C10 C5 Rh1 127.8(5) . . ?
C12 C11 C15 107.3(7) . . ?
C12 C11 C16 128.2(8) . . ?
C15 C11 C16 123.5(8) . . ?
C12 C11 Rh2 75.3(4) . . ?
C15 C11 Rh2 71.4(4) . . ?
C16 C11 Rh2 127.5(6) . . ?
C13 C12 C11 108.0(7) . . ?
C13 C12 C17 126.3(7) . . ?
C11 C12 C17 125.7(8) . . ?
C13 C12 Rh2 72.8(4) . . ?
C11 C12 Rh2 67.9(4) . . ?
C17 C12 Rh2 126.4(5) . . ?
C12 C13 C14 110.1(7) . . ?
C12 C13 C18 126.3(7) . . ?
C14 C13 C18 122.9(6) . . ?
C12 C13 Rh2 71.4(4) . . ?
C14 C13 Rh2 71.2(4) . . ?
C18 C13 Rh2 131.8(5) . . ?
C15 C14 C13 106.2(6) . . ?
C15 C14 C19 129.6(7) . . ?
C13 C14 C19 124.1(6) . . ?
C15 C14 Rh2 68.8(4) . . ?
C13 C14 Rh2 71.9(4) . . ?
C19 C14 Rh2 127.1(5) . . ?
C14 C15 C11 108.4(7) . . ?
C14 C15 C20 125.6(7) . . ?
C11 C15 C20 125.9(8) . . ?
C14 C15 Rh2 74.6(4) . . ?
C11 C15 Rh2 69.3(4) . . ?
C20 C15 Rh2 124.7(6) . . ?
C26 C21 C22 118.7(7) . . ?
C26 C21 S1 117.6(6) . . ?
C22 C21 S1 123.7(6) . . ?
C23 C22 C21 120.1(7) . . ?
C22 C23 C24 120.9(8) . . ?
C25 C24 C23 118.5(7) . . ?
C25 C24 C27 121.0(7) . . ?
C23 C24 C27 120.5(8) . . ?
C24 C25 C26 122.0(7) . . ?
C25 C26 C21 119.8(8) . . ?
O3 C28 N1 131.3(7) . . ?
O3 C28 N2 124.8(6) . . ?
N1 C28 N2 103.9(6) . . ?
C34 C29 C30 121.8(7) . . ?
C34 C29 S2 119.8(6) . . ?
C30 C29 S2 118.4(6) . . ?
C29 C30 C31 118.5(7) . . ?
C32 C31 C30 121.1(7) . . ?
C31 C32 C33 118.9(7) . . ?
C31 C32 C35 121.2(7) . . ?
C33 C32 C35 119.9(7) . . ?
C34 C33 C32 120.8(7) . . ?
C29 C34 C33 119.0(7) . . ?
O6 C36 Rh2 168.4(7) . . ?

loop_
_geom_bond_atom_site_label_1
_geom_bond_atom_site_label_2
_geom_bond_distance
_geom_bond_site_symmetry_2
_geom_bond_publ_flag
Rh1 C4 2.131(7) . ?
Rh1 N1 2.135(6) . ?
Rh1 N2 2.141(6) . ?
Rh1 C1 2.168(7) . ?
Rh1 C2 2.178(7) . ?
Rh1 C5 2.178(7) . ?
Rh1 C3 2.206(7) . ?
Rh1 Rh2 2.6919(8) . ?
Rh2 C36 1.853(8) . ?
Rh2 N2 2.116(6) . ?
Rh2 C11 2.167(7) . ?
Rh2 C15 2.195(7) . ?
Rh2 C12 2.262(7) . ?
Rh2 C14 2.270(7) . ?
Rh2 C13 2.280(7) . ?
S1 O1 1.423(5) . ?
S1 O2 1.438(6) . ?
S1 N1 1.619(6) . ?
S1 C21 1.774(8) . ?
S2 O4 1.425(5) . ?
S2 O5 1.433(5) . ?
S2 N2 1.654(6) . ?
S2 C29 1.783(7) . ?
O3 C28 1.208(8) . ?
O6 C36 1.146(9) . ?
N1 C28 1.371(9) . ?
N2 C28 1.455(9) . ?
C1 C5 1.427(10) . ?
C1 C2 1.441(10) . ?
C1 C6 1.498(10) . ?
C2 C3 1.411(10) . ?
C2 C7 1.502(10) . ?
C3 C4 1.444(10) . ?
C3 C8 1.503(10) . ?
C4 C5 1.424(10) . ?
C4 C9 1.481(11) . ?
C5 C10 1.505(10) . ?
C11 C12 1.402(11) . ?
C11 C15 1.466(11) . ?
C11 C16 1.494(11) . ?
C12 C13 1.396(10) . ?
C12 C17 1.513(10) . ?
C13 C14 1.441(9) . ?
C13 C18 1.503(10) . ?
C14 C15 1.400(10) . ?
C14 C19 1.483(10) . ?
C15 C20 1.515(10) . ?
C21 C26 1.383(10) . ?
C21 C22 1.388(10) . ?
C22 C23 1.375(11) . ?
C23 C24 1.386(11) . ?
C24 C25 1.351(11) . ?
C24 C27 1.512(11) . ?
C25 C26 1.379(11) . ?
C29 C34 1.378(10) . ?
C29 C30 1.382(10) . ?
C30 C31 1.398(10) . ?
C31 C32 1.380(10) . ?
C32 C33 1.399(10) . ?
C32 C35 1.515(10) . ?
C33 C34 1.387(10) . ?

loop_
_geom_torsion_atom_site_label_1
_geom_torsion_atom_site_label_2
_geom_torsion_atom_site_label_3
_geom_torsion_atom_site_label_4
_geom_torsion
_geom_torsion_site_symmetry_1
_geom_torsion_site_symmetry_2
_geom_torsion_site_symmetry_3
_geom_torsion_site_symmetry_4
_geom_torsion_publ_flag
C4 Rh1 Rh2 C36 85.3(4) . . . . ?
N1 Rh1 Rh2 C36 -160.9(3) . . . . ?
N2 Rh1 Rh2 C36 -98.8(3) . . . . ?
C1 Rh1 Rh2 C36 11.1(3) . . . . ?
C2 Rh1 Rh2 C36 -14.3(4) . . . . ?
C5 Rh1 Rh2 C36 50.8(3) . . . . ?
C3 Rh1 Rh2 C36 77.1(9) . . . . ?
C4 Rh1 Rh2 N2 -175.9(3) . . . . ?
N1 Rh1 Rh2 N2 -62.1(2) . . . . ?
C1 Rh1 Rh2 N2 110.0(3) . . . . ?
C2 Rh1 Rh2 N2 84.5(4) . . . . ?
C5 Rh1 Rh2 N2 149.7(3) . . . . ?
C3 Rh1 Rh2 N2 175.9(8) . . . . ?
C4 Rh1 Rh2 C11 -15.4(4) . . . . ?
N1 Rh1 Rh2 C11 98.4(3) . . . . ?
N2 Rh1 Rh2 C11 160.5(3) . . . . ?
C1 Rh1 Rh2 C11 -89.5(4) . . . . ?
C2 Rh1 Rh2 C11 -115.0(4) . . . . ?
C5 Rh1 Rh2 C11 -49.8(4) . . . . ?
C3 Rh1 Rh2 C11 -23.6(9) . . . . ?
C4 Rh1 Rh2 C15 -17.6(7) . . . . ?
N1 Rh1 Rh2 C15 96.2(7) . . . . ?
N2 Rh1 Rh2 C15 158.3(7) . . . . ?
C1 Rh1 Rh2 C15 -91.8(7) . . . . ?
C2 Rh1 Rh2 C15 -117.2(7) . . . . ?
C5 Rh1 Rh2 C15 -52.1(7) . . . . ?
C3 Rh1 Rh2 C15 -25.8(11) . . . . ?
C4 Rh1 Rh2 C12 -49.0(3) . . . . ?
N1 Rh1 Rh2 C12 64.8(3) . . . . ?
N2 Rh1 Rh2 C12 126.9(3) . . . . ?
C1 Rh1 Rh2 C12 -123.1(3) . . . . ?
C2 Rh1 Rh2 C12 -148.6(4) . . . . ?
C5 Rh1 Rh2 C12 -83.4(3) . . . . ?
C3 Rh1 Rh2 C12 -57.2(9) . . . . ?
C4 Rh1 Rh2 C14 -104.9(4) . . . . ?
N1 Rh1 Rh2 C14 8.8(4) . . . . ?
N2 Rh1 Rh2 C14 70.9(4) . . . . ?
C1 Rh1 Rh2 C14 -179.1(4) . . . . ?
C2 Rh1 Rh2 C14 155.4(5) . . . . ?
C5 Rh1 Rh2 C14 -139.4(4) . . . . ?
C3 Rh1 Rh2 C14 -113.2(9) . . . . ?
C4 Rh1 Rh2 C13 -84.8(3) . . . . ?
N1 Rh1 Rh2 C13 29.0(3) . . . . ?
N2 Rh1 Rh2 C13 91.1(3) . . . . ?
C1 Rh1 Rh2 C13 -159.0(3) . . . . ?
C2 Rh1 Rh2 C13 175.6(4) . . . . ?
C5 Rh1 Rh2 C13 -119.3(3) . . . . ?
C3 Rh1 Rh2 C13 -93.0(9) . . . . ?
O1 S1 N1 C28 -172.4(6) . . . . ?
O2 S1 N1 C28 -43.5(7) . . . . ?
C21 S1 N1 C28 73.0(6) . . . . ?
O1 S1 N1 Rh1 39.2(6) . . . . ?
O2 S1 N1 Rh1 168.1(4) . . . . ?
C21 S1 N1 Rh1 -75.4(5) . . . . ?
C4 Rh1 N1 C28 -174.6(4) . . . . ?
N2 Rh1 N1 C28 7.8(4) . . . . ?
C1 Rh1 N1 C28 -90.7(11) . . . . ?
C2 Rh1 N1 C28 -98.9(5) . . . . ?
C5 Rh1 N1 C28 160.2(5) . . . . ?
C3 Rh1 N1 C28 -134.0(4) . . . . ?
Rh2 Rh1 N1 C28 57.7(4) . . . . ?
C4 Rh1 N1 S1 -21.2(6) . . . . ?
N2 Rh1 N1 S1 161.1(6) . . . . ?
C1 Rh1 N1 S1 62.6(12) . . . . ?
C2 Rh1 N1 S1 54.5(6) . . . . ?
C5 Rh1 N1 S1 -46.4(8) . . . . ?
C3 Rh1 N1 S1 19.3(5) . . . . ?
Rh2 Rh1 N1 S1 -148.9(5) . . . . ?
O4 S2 N2 C28 -164.5(5) . . . . ?
O5 S2 N2 C28 -36.2(6) . . . . ?
C29 S2 N2 C28 80.6(5) . . . . ?
O4 S2 N2 Rh2 54.3(4) . . . . ?
O5 S2 N2 Rh2 -177.4(3) . . . . ?
C29 S2 N2 Rh2 -60.6(4) . . . . ?
O4 S2 N2 Rh1 -46.5(4) . . . . ?
O5 S2 N2 Rh1 81.9(4) . . . . ?
C29 S2 N2 Rh1 -161.4(4) . . . . ?
C36 Rh2 N2 C28 174.8(5) . . . . ?
C11 Rh2 N2 C28 17.1(11) . . . . ?
C15 Rh2 N2 C28 -77.3(6) . . . . ?
C12 Rh2 N2 C28 15.5(5) . . . . ?
C14 Rh2 N2 C28 -55.2(5) . . . . ?
C13 Rh2 N2 C28 -17.0(5) . . . . ?
Rh1 Rh2 N2 C28 90.8(4) . . . . ?
C36 Rh2 N2 S2 -41.4(4) . . . . ?
C11 Rh2 N2 S2 160.9(7) . . . . ?
C15 Rh2 N2 S2 66.5(6) . . . . ?
C12 Rh2 N2 S2 159.2(3) . . . . ?
C14 Rh2 N2 S2 88.5(4) . . . . ?
C13 Rh2 N2 S2 126.8(4) . . . . ?
Rh1 Rh2 N2 S2 -125.4(4) . . . . ?
C36 Rh2 N2 Rh1 84.0(3) . . . . ?
C11 Rh2 N2 Rh1 -73.7(9) . . . . ?
C15 Rh2 N2 Rh1 -168.1(4) . . . . ?
C12 Rh2 N2 Rh1 -75.3(3) . . . . ?
C14 Rh2 N2 Rh1 -146.1(2) . . . . ?
C13 Rh2 N2 Rh1 -107.8(2) . . . . ?
C4 Rh1 N2 C28 -44(4) . . . . ?
N1 Rh1 N2 C28 -7.3(4) . . . . ?
C1 Rh1 N2 C28 156.6(4) . . . . ?
C2 Rh1 N2 C28 112.3(4) . . . . ?
C5 Rh1 N2 C28 -163.4(4) . . . . ?
C3 Rh1 N2 C28 73.1(5) . . . . ?
Rh2 Rh1 N2 C28 -108.5(4) . . . . ?
C4 Rh1 N2 S2 -172(4) . . . . ?
N1 Rh1 N2 S2 -135.0(4) . . . . ?
C1 Rh1 N2 S2 28.8(5) . . . . ?
C2 Rh1 N2 S2 -15.5(5) . . . . ?
C5 Rh1 N2 S2 68.8(6) . . . . ?
C3 Rh1 N2 S2 -54.7(6) . . . . ?
Rh2 Rh1 N2 S2 123.8(4) . . . . ?
C4 Rh1 N2 Rh2 64(4) . . . . ?
N1 Rh1 N2 Rh2 101.2(2) . . . . ?
C1 Rh1 N2 Rh2 -94.9(3) . . . . ?
C2 Rh1 N2 Rh2 -139.3(2) . . . . ?
C5 Rh1 N2 Rh2 -55.0(4) . . . . ?
C3 Rh1 N2 Rh2 -178.4(3) . . . . ?
C4 Rh1 C1 C5 -36.8(4) . . . . ?
N1 Rh1 C1 C5 -127.3(10) . . . . ?
N2 Rh1 C1 C5 141.8(4) . . . . ?
C2 Rh1 C1 C5 -116.9(6) . . . . ?
C3 Rh1 C1 C5 -80.1(4) . . . . ?
Rh2 Rh1 C1 C5 86.4(4) . . . . ?
C4 Rh1 C1 C2 80.0(4) . . . . ?
N1 Rh1 C1 C2 -10.4(12) . . . . ?
N2 Rh1 C1 C2 -101.4(4) . . . . ?
C5 Rh1 C1 C2 116.9(6) . . . . ?
C3 Rh1 C1 C2 36.8(4) . . . . ?
Rh2 Rh1 C1 C2 -156.8(4) . . . . ?
C4 Rh1 C1 C6 -160.3(8) . . . . ?
N1 Rh1 C1 C6 109.2(11) . . . . ?
N2 Rh1 C1 C6 18.3(8) . . . . ?
C2 Rh1 C1 C6 119.7(9) . . . . ?
C5 Rh1 C1 C6 -123.5(9) . . . . ?
C3 Rh1 C1 C6 156.4(8) . . . . ?
Rh2 Rh1 C1 C6 -37.1(8) . . . . ?
C5 C1 C2 C3 -0.2(8) . . . . ?
C6 C1 C2 C3 169.9(7) . . . . ?
Rh1 C1 C2 C3 -62.5(5) . . . . ?
C5 C1 C2 C7 -177.7(6) . . . . ?
C6 C1 C2 C7 -7.6(11) . . . . ?
Rh1 C1 C2 C7 120.0(7) . . . . ?
C5 C1 C2 Rh1 62.3(5) . . . . ?
C6 C1 C2 Rh1 -127.6(7) . . . . ?
C4 Rh1 C2 C3 37.1(4) . . . . ?
N1 Rh1 C2 C3 -65.2(5) . . . . ?
N2 Rh1 C2 C3 -141.3(4) . . . . ?
C1 Rh1 C2 C3 118.0(6) . . . . ?
C5 Rh1 C2 C3 80.0(4) . . . . ?
Rh2 Rh1 C2 C3 157.8(3) . . . . ?
C4 Rh1 C2 C1 -80.9(5) . . . . ?
N1 Rh1 C2 C1 176.8(4) . . . . ?
N2 Rh1 C2 C1 100.7(4) . . . . ?
C5 Rh1 C2 C1 -38.0(4) . . . . ?
C3 Rh1 C2 C1 -118.0(6) . . . . ?
Rh2 Rh1 C2 C1 39.8(6) . . . . ?
C4 Rh1 C2 C7 159.7(7) . . . . ?
N1 Rh1 C2 C7 57.5(7) . . . . ?
N2 Rh1 C2 C7 -18.7(7) . . . . ?
C1 Rh1 C2 C7 -119.3(8) . . . . ?
C5 Rh1 C2 C7 -157.3(7) . . . . ?
C3 Rh1 C2 C7 122.7(8) . . . . ?
Rh2 Rh1 C2 C7 -79.6(7) . . . . ?
C1 C2 C3 C4 3.7(8) . . . . ?
C7 C2 C3 C4 -178.9(7) . . . . ?
Rh1 C2 C3 C4 -57.5(5) . . . . ?
C1 C2 C3 C8 -173.9(7) . . . . ?
C7 C2 C3 C8 3.5(12) . . . . ?
Rh1 C2 C3 C8 124.9(7) . . . . ?
C1 C2 C3 Rh1 61.2(5) . . . . ?
C7 C2 C3 Rh1 -121.4(7) . . . . ?
C4 Rh1 C3 C2 -119.7(6) . . . . ?
N1 Rh1 C3 C2 131.2(4) . . . . ?
N2 Rh1 C3 C2 65.4(6) . . . . ?
C1 Rh1 C3 C2 -37.9(4) . . . . ?
C5 Rh1 C3 C2 -80.9(5) . . . . ?
Rh2 Rh1 C3 C2 -109.4(8) . . . . ?
N1 Rh1 C3 C4 -109.1(4) . . . . ?
N2 Rh1 C3 C4 -174.9(4) . . . . ?
C1 Rh1 C3 C4 81.8(5) . . . . ?
C2 Rh1 C3 C4 119.7(6) . . . . ?
C5 Rh1 C3 C4 38.9(4) . . . . ?
Rh2 Rh1 C3 C4 10.3(11) . . . . ?
C4 Rh1 C3 C8 117.9(8) . . . . ?
N1 Rh1 C3 C8 8.8(7) . . . . ?
N2 Rh1 C3 C8 -57.0(8) . . . . ?
C1 Rh1 C3 C8 -160.3(7) . . . . ?
C2 Rh1 C3 C8 -122.4(8) . . . . ?
C5 Rh1 C3 C8 156.8(7) . . . . ?
Rh2 Rh1 C3 C8 128.2(7) . . . . ?
C2 C3 C4 C5 -5.8(8) . . . . ?
C8 C3 C4 C5 171.9(7) . . . . ?
Rh1 C3 C4 C5 -64.8(5) . . . . ?
C2 C3 C4 C9 -177.2(7) . . . . ?
C8 C3 C4 C9 0.5(12) . . . . ?
Rh1 C3 C4 C9 123.8(8) . . . . ?
C2 C3 C4 Rh1 59.0(5) . . . . ?
C8 C3 C4 Rh1 -123.3(7) . . . . ?
N1 Rh1 C4 C5 -159.1(4) . . . . ?
N2 Rh1 C4 C5 -123(4) . . . . ?
C1 Rh1 C4 C5 36.6(4) . . . . ?
C2 Rh1 C4 C5 79.6(4) . . . . ?
C3 Rh1 C4 C5 115.4(6) . . . . ?
Rh2 Rh1 C4 C5 -61.5(5) . . . . ?
N1 Rh1 C4 C3 85.5(5) . . . . ?
N2 Rh1 C4 C3 121(4) . . . . ?
C1 Rh1 C4 C3 -78.8(5) . . . . ?
C2 Rh1 C4 C3 -35.8(4) . . . . ?
C5 Rh1 C4 C3 -115.4(6) . . . . ?
Rh2 Rh1 C4 C3 -177.0(3) . . . . ?
N1 Rh1 C4 C9 -35.1(7) . . . . ?
N2 Rh1 C4 C9 1(5) . . . . ?
C1 Rh1 C4 C9 160.6(8) . . . . ?
C2 Rh1 C4 C9 -156.4(8) . . . . ?
C5 Rh1 C4 C9 124.0(9) . . . . ?
C3 Rh1 C4 C9 -120.6(9) . . . . ?
Rh2 Rh1 C4 C9 62.4(7) . . . . ?
C3 C4 C5 C1 5.7(8) . . . . ?
C9 C4 C5 C1 176.7(7) . . . . ?
Rh1 C4 C5 C1 -59.7(5) . . . . ?
C3 C4 C5 C10 -172.4(6) . . . . ?
C9 C4 C5 C10 -1.4(12) . . . . ?
Rh1 C4 C5 C10 122.2(7) . . . . ?
C3 C4 C5 Rh1 65.4(5) . . . . ?
C9 C4 C5 Rh1 -123.5(8) . . . . ?
C2 C1 C5 C4 -3.4(8) . . . . ?
C6 C1 C5 C4 -173.2(7) . . . . ?
Rh1 C1 C5 C4 58.8(5) . . . . ?
C2 C1 C5 C10 174.7(6) . . . . ?
C6 C1 C5 C10 4.9(12) . . . . ?
Rh1 C1 C5 C10 -123.1(7) . . . . ?
C2 C1 C5 Rh1 -62.2(5) . . . . ?
C6 C1 C5 Rh1 128.0(7) . . . . ?
N1 Rh1 C5 C4 38.5(7) . . . . ?
N2 Rh1 C5 C4 175.0(4) . . . . ?
C1 Rh1 C5 C4 -119.4(6) . . . . ?
C2 Rh1 C5 C4 -81.1(5) . . . . ?
C3 Rh1 C5 C4 -39.1(4) . . . . ?
Rh2 Rh1 C5 C4 134.4(4) . . . . ?
C4 Rh1 C5 C1 119.4(6) . . . . ?
N1 Rh1 C5 C1 157.9(4) . . . . ?
N2 Rh1 C5 C1 -65.6(6) . . . . ?
C2 Rh1 C5 C1 38.3(4) . . . . ?
C3 Rh1 C5 C1 80.3(4) . . . . ?
Rh2 Rh1 C5 C1 -106.2(4) . . . . ?
C4 Rh1 C5 C10 -119.7(8) . . . . ?
N1 Rh1 C5 C10 -81.2(8) . . . . ?
N2 Rh1 C5 C10 55.3(8) . . . . ?
C1 Rh1 C5 C10 120.9(9) . . . . ?
C2 Rh1 C5 C10 159.3(8) . . . . ?
C3 Rh1 C5 C10 -158.8(8) . . . . ?
Rh2 Rh1 C5 C10 14.7(7) . . . . ?
C36 Rh2 C11 C12 -159.7(5) . . . . ?
N2 Rh2 C11 C12 -2.2(11) . . . . ?
C15 Rh2 C11 C12 114.4(6) . . . . ?
C14 Rh2 C11 C12 77.9(5) . . . . ?
C13 Rh2 C11 C12 36.0(4) . . . . ?
Rh1 Rh2 C11 C12 -64.5(5) . . . . ?
C36 Rh2 C11 C15 85.8(5) . . . . ?
N2 Rh2 C11 C15 -116.6(9) . . . . ?
C12 Rh2 C11 C15 -114.4(6) . . . . ?
C14 Rh2 C11 C15 -36.5(4) . . . . ?
C13 Rh2 C11 C15 -78.4(5) . . . . ?
Rh1 Rh2 C11 C15 -178.9(4) . . . . ?
C36 Rh2 C11 C16 -32.5(9) . . . . ?
N2 Rh2 C11 C16 125.0(10) . . . . ?
C15 Rh2 C11 C16 -118.4(11) . . . . ?
C12 Rh2 C11 C16 127.2(10) . . . . ?
C14 Rh2 C11 C16 -154.9(9) . . . . ?
C13 Rh2 C11 C16 163.2(9) . . . . ?
Rh1 Rh2 C11 C16 62.7(9) . . . . ?
C15 C11 C12 C13 2.6(8) . . . . ?
C16 C11 C12 C13 171.4(8) . . . . ?
Rh2 C11 C12 C13 -62.1(5) . . . . ?
C15 C11 C12 C17 -175.6(7) . . . . ?
C16 C11 C12 C17 -6.8(13) . . . . ?
Rh2 C11 C12 C17 119.7(7) . . . . ?
C15 C11 C12 Rh2 64.7(5) . . . . ?
C16 C11 C12 Rh2 -126.5(8) . . . . ?
C36 Rh2 C12 C13 146.3(5) . . . . ?
N2 Rh2 C12 C13 -62.4(5) . . . . ?
C11 Rh2 C12 C13 118.4(6) . . . . ?
C15 Rh2 C12 C13 77.8(5) . . . . ?
C14 Rh2 C12 C13 36.3(4) . . . . ?
Rh1 Rh2 C12 C13 -112.9(4) . . . . ?
C36 Rh2 C12 C11 27.9(6) . . . . ?
N2 Rh2 C12 C11 179.2(4) . . . . ?
C15 Rh2 C12 C11 -40.5(4) . . . . ?
C14 Rh2 C12 C11 -82.1(5) . . . . ?
C13 Rh2 C12 C11 -118.4(6) . . . . ?
Rh1 Rh2 C12 C11 128.8(4) . . . . ?
C36 Rh2 C12 C17 -90.9(8) . . . . ?
N2 Rh2 C12 C17 60.3(8) . . . . ?
C11 Rh2 C12 C17 -118.9(9) . . . . ?
C15 Rh2 C12 C17 -159.4(8) . . . . ?
C14 Rh2 C12 C17 159.1(8) . . . . ?
C13 Rh2 C12 C17 122.8(9) . . . . ?
Rh1 Rh2 C12 C17 9.9(7) . . . . ?
C11 C12 C13 C14 -2.0(8) . . . . ?
C17 C12 C13 C14 176.2(7) . . . . ?
Rh2 C12 C13 C14 -61.0(5) . . . . ?
C11 C12 C13 C18 -172.3(7) . . . . ?
C17 C12 C13 C18 5.9(12) . . . . ?
Rh2 C12 C13 C18 128.7(7) . . . . ?
C11 C12 C13 Rh2 59.0(5) . . . . ?
C17 C12 C13 Rh2 -122.9(8) . . . . ?
C36 Rh2 C13 C12 -77.2(8) . . . . ?
N2 Rh2 C13 C12 132.1(4) . . . . ?
C11 Rh2 C13 C12 -37.0(4) . . . . ?
C15 Rh2 C13 C12 -82.2(5) . . . . ?
C14 Rh2 C13 C12 -119.8(6) . . . . ?
Rh1 Rh2 C13 C12 78.4(4) . . . . ?
C36 Rh2 C13 C14 42.6(9) . . . . ?
N2 Rh2 C13 C14 -108.1(4) . . . . ?
C11 Rh2 C13 C14 82.8(5) . . . . ?
C15 Rh2 C13 C14 37.6(4) . . . . ?
C12 Rh2 C13 C14 119.8(6) . . . . ?
Rh1 Rh2 C13 C14 -161.8(4) . . . . ?
C36 Rh2 C13 C18 160.4(7) . . . . ?
N2 Rh2 C13 C18 9.7(7) . . . . ?
C11 Rh2 C13 C18 -159.5(8) . . . . ?
C15 Rh2 C13 C18 155.4(8) . . . . ?
C12 Rh2 C13 C18 -122.5(8) . . . . ?
C14 Rh2 C13 C18 117.7(8) . . . . ?
Rh1 Rh2 C13 C18 -44.1(7) . . . . ?
C12 C13 C14 C15 0.5(8) . . . . ?
C18 C13 C14 C15 171.2(7) . . . . ?
Rh2 C13 C14 C15 -60.6(5) . . . . ?
C12 C13 C14 C19 -175.8(7) . . . . ?
C18 C13 C14 C19 -5.1(11) . . . . ?
Rh2 C13 C14 C19 123.1(7) . . . . ?
C12 C13 C14 Rh2 61.1(5) . . . . ?
C18 C13 C14 Rh2 -128.2(7) . . . . ?
C36 Rh2 C14 C15 -44.3(6) . . . . ?
N2 Rh2 C14 C15 -159.1(4) . . . . ?
C11 Rh2 C14 C15 39.2(5) . . . . ?
C12 Rh2 C14 C15 81.0(5) . . . . ?
C13 Rh2 C14 C15 116.2(6) . . . . ?
Rh1 Rh2 C14 C15 147.9(4) . . . . ?
C36 Rh2 C14 C13 -160.4(4) . . . . ?
N2 Rh2 C14 C13 84.8(4) . . . . ?
C11 Rh2 C14 C13 -76.9(5) . . . . ?
C15 Rh2 C14 C13 -116.2(6) . . . . ?
C12 Rh2 C14 C13 -35.2(4) . . . . ?
Rh1 Rh2 C14 C13 31.8(6) . . . . ?
C36 Rh2 C14 C19 80.0(7) . . . . ?
N2 Rh2 C14 C19 -34.7(7) . . . . ?
C11 Rh2 C14 C19 163.6(7) . . . . ?
C15 Rh2 C14 C19 124.3(8) . . . . ?
C12 Rh2 C14 C19 -154.7(7) . . . . ?
C13 Rh2 C14 C19 -119.5(8) . . . . ?
Rh1 Rh2 C14 C19 -87.7(7) . . . . ?
C13 C14 C15 C11 1.2(8) . . . . ?
C19 C14 C15 C11 177.2(7) . . . . ?
Rh2 C14 C15 C11 -61.5(5) . . . . ?
C13 C14 C15 C20 -175.4(7) . . . . ?
C19 C14 C15 C20 0.6(13) . . . . ?
Rh2 C14 C15 C20 121.9(8) . . . . ?
C13 C14 C15 Rh2 62.7(5) . . . . ?
C19 C14 C15 Rh2 -121.3(8) . . . . ?
C12 C11 C15 C14 -2.4(9) . . . . ?
C16 C11 C15 C14 -171.8(7) . . . . ?
Rh2 C11 C15 C14 65.0(5) . . . . ?
C12 C11 C15 C20 174.2(7) . . . . ?
C16 C11 C15 C20 4.7(13) . . . . ?
Rh2 C11 C15 C20 -118.5(8) . . . . ?
C12 C11 C15 Rh2 -67.3(5) . . . . ?
C16 C11 C15 Rh2 123.3(8) . . . . ?
C36 Rh2 C15 C14 144.0(5) . . . . ?
N2 Rh2 C15 C14 35.5(7) . . . . ?
C11 Rh2 C15 C14 -116.9(7) . . . . ?
C12 Rh2 C15 C14 -78.9(5) . . . . ?
C13 Rh2 C15 C14 -38.1(4) . . . . ?
Rh1 Rh2 C15 C14 -113.9(6) . . . . ?
C36 Rh2 C15 C11 -99.1(5) . . . . ?
N2 Rh2 C15 C11 152.4(5) . . . . ?
C12 Rh2 C15 C11 38.0(5) . . . . ?
C14 Rh2 C15 C11 116.9(7) . . . . ?
C13 Rh2 C15 C11 78.8(5) . . . . ?
Rh1 Rh2 C15 C11 3.0(9) . . . . ?
C36 Rh2 C15 C20 21.0(7) . . . . ?
N2 Rh2 C15 C20 -87.4(8) . . . . ?
C11 Rh2 C15 C20 120.1(9) . . . . ?
C12 Rh2 C15 C20 158.1(8) . . . . ?
C14 Rh2 C15 C20 -123.0(9) . . . . ?
C13 Rh2 C15 C20 -161.0(8) . . . . ?
Rh1 Rh2 C15 C20 123.1(7) . . . . ?
O1 S1 C21 C26 41.0(7) . . . . ?
O2 S1 C21 C26 -85.2(7) . . . . ?
N1 S1 C21 C26 155.2(6) . . . . ?
O1 S1 C21 C22 -140.8(7) . . . . ?
O2 S1 C21 C22 93.0(7) . . . . ?
N1 S1 C21 C22 -26.6(8) . . . . ?
C26 C21 C22 C23 0.5(12) . . . . ?
S1 C21 C22 C23 -177.7(6) . . . . ?
C21 C22 C23 C24 0.2(13) . . . . ?
C22 C23 C24 C25 -0.6(12) . . . . ?
C22 C23 C24 C27 179.9(8) . . . . ?
C23 C24 C25 C26 0.2(12) . . . . ?
C27 C24 C25 C26 179.7(8) . . . . ?
C24 C25 C26 C21 0.6(12) . . . . ?
C22 C21 C26 C25 -0.9(12) . . . . ?
S1 C21 C26 C25 177.4(6) . . . . ?
S1 N1 C28 O3 9.8(11) . . . . ?
Rh1 N1 C28 O3 168.1(7) . . . . ?
S1 N1 C28 N2 -168.8(4) . . . . ?
Rh1 N1 C28 N2 -10.5(5) . . . . ?
S2 N2 C28 O3 -34.3(9) . . . . ?
Rh2 N2 C28 O3 112.4(7) . . . . ?
Rh1 N2 C28 O3 -168.3(6) . . . . ?
S2 N2 C28 N1 144.4(5) . . . . ?
Rh2 N2 C28 N1 -68.9(5) . . . . ?
Rh1 N2 C28 N1 10.4(5) . . . . ?
O4 S2 C29 C34 159.4(6) . . . . ?
O5 S2 C29 C34 30.4(7) . . . . ?
N2 S2 C29 C34 -86.3(6) . . . . ?
O4 S2 C29 C30 -21.0(7) . . . . ?
O5 S2 C29 C30 -150.0(6) . . . . ?
N2 S2 C29 C30 93.3(6) . . . . ?
C34 C29 C30 C31 -2.9(11) . . . . ?
S2 C29 C30 C31 177.5(6) . . . . ?
C29 C30 C31 C32 2.3(11) . . . . ?
C30 C31 C32 C33 0.2(11) . . . . ?
C30 C31 C32 C35 -178.5(7) . . . . ?
C31 C32 C33 C34 -2.0(11) . . . . ?
C35 C32 C33 C34 176.6(7) . . . . ?
C30 C29 C34 C33 1.1(11) . . . . ?
S2 C29 C34 C33 -179.4(6) . . . . ?
C32 C33 C34 C29 1.5(11) . . . . ?
N2 Rh2 C36 O6 148(3) . . . . ?
C11 Rh2 C36 O6 -39(4) . . . . ?
C15 Rh2 C36 O6 1(4) . . . . ?
C12 Rh2 C36 O6 -55(4) . . . . ?
C14 Rh2 C36 O6 25(4) . . . . ?
C13 Rh2 C36 O6 -4(4) . . . . ?
Rh1 Rh2 C36 O6 -161(4) . . . . ?
